data_7103115
loop_
_publ_author_name
'Wan, Li'
'Pi, Chengfu'
'Zhang, Lan'
'Zheng, Wenjun'
'Weng, Linhong'
'Chen, Zhenxia'
'Zhang, Yong'

_publ_section_title
;
 Structural diversity of 1,2,4-diazaphospholide complexes with alkali
 metals.
;
_journal_issue 19
_journal_name_full 'Chemical communications (Cambridge, England)'
_journal_page_first 2266
_journal_page_last 2268
_journal_paper_doi 10.1039/b800222c
_journal_year 2008
_chemical_formula_moiety 'C36 H40 K2 N4 O2 P2'
_chemical_formula_sum 'C36 H40 K2 N4 O2 P2'
_chemical_formula_weight 700.86
_chemical_name_systematic
;
?
;
_space_group_IT_number 15
_symmetry_cell_setting monoclinic
_symmetry_Int_Tables_number 15
_symmetry_space_group_name_Hall '-C 2yc'
_symmetry_space_group_name_H-M 'C 1 2/c 1'
_atom_sites_solution_hydrogens geom
_atom_sites_solution_primary direct
_atom_sites_solution_secondary difmap
_audit_creation_method SHELXL-97
_cell_angle_alpha 90.00
_cell_angle_beta 127.450(2)
_cell_angle_gamma 90.00
_cell_formula_units_Z 4
_cell_length_a 19.354(3)
_cell_length_b 20.082(2)
_cell_length_c 11.8003(18)
_cell_measurement_reflns_used 6273
_cell_measurement_temperature 173(2)
_cell_measurement_theta_max 25.3
_cell_measurement_theta_min 3.3
_cell_volume 3641.1(9)
_computing_cell_refinement CrystalClear
_computing_data_collection CrystalClear
_computing_data_reduction CrystalStructure
_computing_structure_refinement 'SHELXL-97 (Sheldrick, 1997)'
_computing_structure_solution 'SHELXS-97 (Sheldrick, 1990)'
_diffrn_ambient_temperature 173(2)
_diffrn_detector_area_resol_mean 7.31
_diffrn_measured_fraction_theta_full 0.996
_diffrn_measured_fraction_theta_max 0.996
_diffrn_measurement_device_type 'Rigaku Mercury'
_diffrn_measurement_method \w
_diffrn_radiation_monochromator graphite
_diffrn_radiation_source 'fine-focus sealed tube'
_diffrn_radiation_type MoK\a
_diffrn_radiation_wavelength 0.71070
_diffrn_reflns_av_R_equivalents 0.0340
_diffrn_reflns_av_sigmaI/netI 0.0257
_diffrn_reflns_limit_h_max 23
_diffrn_reflns_limit_h_min -23
_diffrn_reflns_limit_k_max 24
_diffrn_reflns_limit_k_min -23
_diffrn_reflns_limit_l_max 14
_diffrn_reflns_limit_l_min -14
_diffrn_reflns_number 17631
_diffrn_reflns_theta_full 25.35
_diffrn_reflns_theta_max 25.35
_diffrn_reflns_theta_min 3.32
_exptl_absorpt_coefficient_mu 0.385
_exptl_absorpt_correction_T_max 0.871
_exptl_absorpt_correction_T_min 0.670
_exptl_absorpt_correction_type multi-scan
_exptl_absorpt_process_details 'Jacobson, R. (1998) Private communication'
_exptl_crystal_colour colorless
_exptl_crystal_density_diffrn 1.279
_exptl_crystal_density_method 'not measured'
_exptl_crystal_description block
_exptl_crystal_F_000 1472
_exptl_crystal_size_max 0.44
_exptl_crystal_size_mid 0.40
_exptl_crystal_size_min 0.36
_refine_diff_density_max 0.217
_refine_diff_density_min -0.252
_refine_diff_density_rms 0.040
_refine_ls_extinction_method none
_refine_ls_goodness_of_fit_ref 1.131
_refine_ls_hydrogen_treatment constr
_refine_ls_matrix_type full
_refine_ls_number_parameters 211
_refine_ls_number_reflns 3326
_refine_ls_number_restraints 0
_refine_ls_restrained_S_all 1.131
_refine_ls_R_factor_all 0.0440
_refine_ls_R_factor_gt 0.0378
_refine_ls_shift/su_max 0.000
_refine_ls_shift/su_mean 0.000
_refine_ls_structure_factor_coef Fsqd
_refine_ls_weighting_details 'calc w=1/[\s^2^(Fo^2^)+(0.0275P)^2^+3.2014P] where P=(Fo^2^+2Fc^2^)/3'
_refine_ls_weighting_scheme calc
_refine_ls_wR_factor_gt 0.0773
_refine_ls_wR_factor_ref 0.0815
_reflns_number_gt 3054
_reflns_number_total 3326
_reflns_threshold_expression >2sigma(I)
_cod_data_source_file b800222c.txt
_cod_data_source_block shelxla
_cod_original_sg_symbol_H-M 'C 2/c'
_cod_database_code 7103115

loop_
_symmetry_equiv_pos_as_xyz
'x, y, z'
'-x, y, -z+1/2'
'x+1/2, y+1/2, z'
'-x+1/2, y+1/2, -z+1/2'
'-x, -y, -z'
'x, -y, z-1/2'
'-x+1/2, -y+1/2, -z'
'x+1/2, -y+1/2, z-1/2'

loop_
_atom_site_label
_atom_site_type_symbol
_atom_site_fract_x
_atom_site_fract_y
_atom_site_fract_z
_atom_site_U_iso_or_equiv
_atom_site_adp_type
_atom_site_occupancy
_atom_site_symmetry_multiplicity
_atom_site_calc_flag
_atom_site_refinement_flags
_atom_site_disorder_assembly
_atom_site_disorder_group
K1 K 0.32342(3) 0.26734(2) -0.07095(4) 0.03352(13) Uani 1 1 d . . .
P1 P 0.34091(3) 0.36291(2) 0.35242(5) 0.03131(14) Uani 1 1 d . . .
O1 O 0.34794(9) 0.37761(6) -0.17991(15) 0.0384(3) Uani 1 1 d . . .
N1 N 0.29482(10) 0.33650(7) 0.09823(16) 0.0302(4) Uani 1 1 d . . .
N2 N 0.35305(10) 0.28800(7) 0.18440(16) 0.0304(4) Uani 1 1 d . . .
C1 C 0.28174(11) 0.37989(8) 0.16980(18) 0.0235(4) Uani 1 1 d . . .
C2 C 0.38362(11) 0.29488(8) 0.32047(18) 0.0244(4) Uani 1 1 d . . .
C3 C 0.22101(11) 0.43579(8) 0.09067(18) 0.0232(4) Uani 1 1 d . . .
C4 C 0.18080(12) 0.44556(9) -0.05493(19) 0.0292(4) Uani 1 1 d . . .
H4 H 0.1945 0.4169 -0.1028 0.035 Uiso 1 1 calc R . .
C5 C 0.12120(12) 0.49664(10) -0.1295(2) 0.0334(4) Uani 1 1 d . . .
H5 H 0.0937 0.5022 -0.2284 0.040 Uiso 1 1 calc R . .
C6 C 0.10146(12) 0.53957(9) -0.0613(2) 0.0329(4) Uani 1 1 d . . .
H6 H 0.0609 0.5747 -0.1127 0.039 Uiso 1 1 calc R . .
C7 C 0.14120(12) 0.53095(9) 0.0827(2) 0.0299(4) Uani 1 1 d . . .
H7 H 0.1278 0.5602 0.1301 0.036 Uiso 1 1 calc R . .
C8 C 0.20058(11) 0.47972(8) 0.15778(19) 0.0260(4) Uani 1 1 d . . .
H8 H 0.2278 0.4745 0.2567 0.031 Uiso 1 1 calc R . .
C9 C 0.44875(11) 0.24639(8) 0.42659(19) 0.0250(4) Uani 1 1 d . . .
C10 C 0.49175(12) 0.25613(9) 0.5721(2) 0.0304(4) Uani 1 1 d . . .
H10 H 0.4788 0.2944 0.6034 0.036 Uiso 1 1 calc R . .
C11 C 0.55309(12) 0.21093(10) 0.6721(2) 0.0331(4) Uani 1 1 d . . .
H11 H 0.5813 0.2183 0.7708 0.040 Uiso 1 1 calc R . .
C12 C 0.57338(12) 0.15513(9) 0.6288(2) 0.0331(4) Uani 1 1 d . . .
H12 H 0.6158 0.1243 0.6973 0.040 Uiso 1 1 calc R . .
C13 C 0.53127(12) 0.14459(9) 0.4845(2) 0.0336(4) Uani 1 1 d . . .
H13 H 0.5447 0.1063 0.4540 0.040 Uiso 1 1 calc R . .
C14 C 0.46985(12) 0.18955(9) 0.3846(2) 0.0310(4) Uani 1 1 d . . .
H14 H 0.4415 0.1817 0.2861 0.037 Uiso 1 1 calc R . .
C15 C 0.32378(15) 0.37620(11) -0.3203(2) 0.0434(5) Uani 1 1 d . . .
H15A H 0.3749 0.3647 -0.3166 0.052 Uiso 1 1 calc R . .
H15B H 0.3024 0.4206 -0.3653 0.052 Uiso 1 1 calc R . .
C16 C 0.25327(16) 0.32500(11) -0.4066(2) 0.0508(6) Uani 1 1 d . . .
H16A H 0.2758 0.2809 -0.3642 0.076 Uiso 1 1 calc R . .
H16B H 0.2344 0.3250 -0.5048 0.076 Uiso 1 1 calc R . .
H16C H 0.2037 0.3358 -0.4070 0.076 Uiso 1 1 calc R . .
C17 C 0.41063(14) 0.42862(10) -0.0946(2) 0.0436(5) Uani 1 1 d . . .
H17A H 0.3868 0.4726 -0.1403 0.052 Uiso 1 1 calc R . .
H17B H 0.4641 0.4205 -0.0861 0.052 Uiso 1 1 calc R . .
C18 C 0.43181(17) 0.42822(13) 0.0507(3) 0.0613(7) Uani 1 1 d . . .
H18A H 0.3786 0.4359 0.0414 0.092 Uiso 1 1 calc R . .
H18B H 0.4739 0.4635 0.1092 0.092 Uiso 1 1 calc R . .
H18C H 0.4567 0.3850 0.0963 0.092 Uiso 1 1 calc R . .

loop_
_atom_site_aniso_label
_atom_site_aniso_U_11
_atom_site_aniso_U_22
_atom_site_aniso_U_33
_atom_site_aniso_U_23
_atom_site_aniso_U_13
_atom_site_aniso_U_12
K1 0.0434(3) 0.0314(2) 0.0358(3) -0.00138(18) 0.0293(2) 0.00198(18)
P1 0.0350(3) 0.0342(3) 0.0238(3) 0.0027(2) 0.0174(2) 0.0112(2)
O1 0.0434(8) 0.0341(7) 0.0396(8) -0.0022(6) 0.0262(7) -0.0049(6)
N1 0.0343(8) 0.0284(8) 0.0262(8) 0.0015(7) 0.0176(7) 0.0062(7)
N2 0.0331(8) 0.0285(8) 0.0278(8) 0.0017(7) 0.0176(7) 0.0067(7)
C1 0.0215(9) 0.0259(9) 0.0241(9) -0.0011(7) 0.0144(8) -0.0019(7)
C2 0.0234(9) 0.0240(9) 0.0267(9) 0.0000(7) 0.0157(8) -0.0007(7)
C3 0.0212(8) 0.0240(9) 0.0262(9) 0.0000(7) 0.0153(8) -0.0024(7)
C4 0.0297(10) 0.0329(10) 0.0276(10) 0.0014(8) 0.0188(8) 0.0036(8)
C5 0.0336(10) 0.0417(11) 0.0258(10) 0.0075(8) 0.0185(9) 0.0056(9)
C6 0.0300(10) 0.0320(10) 0.0340(11) 0.0061(8) 0.0180(9) 0.0076(8)
C7 0.0319(10) 0.0279(9) 0.0345(10) -0.0008(8) 0.0226(9) 0.0021(8)
C8 0.0266(9) 0.0271(9) 0.0233(9) -0.0012(7) 0.0147(8) -0.0017(7)
C9 0.0222(9) 0.0253(9) 0.0301(10) 0.0013(7) 0.0174(8) -0.0017(7)
C10 0.0311(10) 0.0310(10) 0.0328(11) 0.0018(8) 0.0214(9) 0.0052(8)
C11 0.0309(10) 0.0402(11) 0.0295(10) 0.0073(8) 0.0191(9) 0.0043(8)
C12 0.0273(10) 0.0316(10) 0.0417(12) 0.0121(9) 0.0217(9) 0.0050(8)
C13 0.0298(10) 0.0281(10) 0.0448(12) 0.0009(9) 0.0237(9) 0.0038(8)
C14 0.0292(10) 0.0311(10) 0.0321(10) -0.0009(8) 0.0183(9) 0.0000(8)
C15 0.0523(13) 0.0426(12) 0.0421(12) 0.0076(10) 0.0323(11) 0.0091(10)
C16 0.0631(15) 0.0402(12) 0.0411(13) -0.0037(10) 0.0274(12) 0.0030(11)
C17 0.0400(12) 0.0381(11) 0.0535(14) -0.0030(10) 0.0287(11) -0.0062(9)
C18 0.0597(16) 0.0693(17) 0.0568(15) -0.0241(13) 0.0365(14) -0.0287(13)

loop_
_atom_type_symbol
_atom_type_description
_atom_type_scat_dispersion_real
_atom_type_scat_dispersion_imag
_atom_type_scat_source
C C 0.0033 0.0016 'International Tables Vol C Tables 4.2.6.8 and 6.1.1.4'
H H 0.0000 0.0000 'International Tables Vol C Tables 4.2.6.8 and 6.1.1.4'
K K 0.2009 0.2494 'International Tables Vol C Tables 4.2.6.8 and 6.1.1.4'
N N 0.0061 0.0033 'International Tables Vol C Tables 4.2.6.8 and 6.1.1.4'
O O 0.0106 0.0060 'International Tables Vol C Tables 4.2.6.8 and 6.1.1.4'
P P 0.1023 0.0942 'International Tables Vol C Tables 4.2.6.8 and 6.1.1.4'

loop_
_geom_angle_atom_site_label_1
_geom_angle_atom_site_label_2
_geom_angle_atom_site_label_3
_geom_angle
_geom_angle_site_symmetry_1
_geom_angle_site_symmetry_3
_geom_angle_publ_flag
N2 K1 O1 114.44(5) . . ?
N2 K1 N1 28.78(4) . . ?
O1 K1 N1 95.80(4) . . ?
N2 K1 N1 81.79(4) . 7 ?
O1 K1 N1 149.19(4) . 7 ?
N1 K1 N1 87.20(5) . 7 ?
N2 K1 N2 88.12(5) . 7 ?
O1 K1 N2 124.08(4) . 7 ?
N1 K1 N2 80.51(4) . 7 ?
N1 K1 N2 26.30(4) 7 7 ?
N2 K1 C12 125.15(5) . 2_655 ?
O1 K1 C12 98.82(5) . 2_655 ?
N1 K1 C12 153.75(5) . 2_655 ?
N1 K1 C12 91.22(4) 7 2_655 ?
N2 K1 C12 108.43(4) 7 2_655 ?
N2 K1 C1 101.09(4) . 7 ?
O1 K1 C1 141.84(4) . 7 ?
N1 K1 C1 110.39(5) . 7 ?
N1 K1 C1 23.32(4) 7 7 ?
N2 K1 C1 40.71(4) 7 7 ?
C12 K1 C1 69.41(4) 2_655 7 ?
N2 K1 C13 101.45(5) . 2_655 ?
O1 K1 C13 112.28(5) . 2_655 ?
N1 K1 C13 130.07(5) . 2_655 ?
N1 K1 C13 88.03(4) 7 2_655 ?
N2 K1 C13 111.87(4) 7 2_655 ?
C12 K1 C13 23.71(5) 2_655 2_655 ?
C1 K1 C13 71.51(4) 7 2_655 ?
N2 K1 C11 134.92(5) . 2_655 ?
O1 K1 C11 75.47(5) . 2_655 ?
N1 K1 C11 154.81(5) . 2_655 ?
N1 K1 C11 112.53(4) 7 2_655 ?
N2 K1 C11 124.09(4) 7 2_655 ?
C12 K1 C11 23.45(5) 2_655 2_655 ?
C1 K1 C11 89.54(4) 7 2_655 ?
C13 K1 C11 40.88(5) 2_655 2_655 ?
N2 K1 C2 110.57(5) . 7 ?
O1 K1 C2 109.51(4) . 7 ?
N1 K1 C2 99.21(5) . 7 ?
N1 K1 C2 40.06(4) 7 7 ?
N2 K1 C2 22.61(4) 7 7 ?
C12 K1 C2 96.29(4) 2_655 7 ?
C1 K1 C2 40.93(4) 7 7 ?
C13 K1 C2 108.24(4) 2_655 7 ?
C11 K1 C2 105.97(4) 2_655 7 ?
N2 K1 K1 46.82(3) . 7 ?
O1 K1 K1 133.01(3) . 7 ?
N1 K1 K1 45.65(3) . 7 ?
N1 K1 K1 41.55(3) 7 7 ?
N2 K1 K1 41.30(3) 7 7 ?
C12 K1 K1 127.65(4) 2_655 7 ?
C1 K1 K1 64.78(3) 7 7 ?
C13 K1 K1 113.76(4) 2_655 7 ?
C11 K1 K1 151.07(4) 2_655 7 ?
C2 K1 K1 63.79(3) 7 7 ?
C1 P1 C2 85.88(8) . . ?
C15 O1 C17 111.78(16) . . ?
C15 O1 K1 120.13(11) . . ?
C17 O1 K1 124.22(12) . . ?
C1 N1 N2 112.43(14) . . ?
C1 N1 K1 169.76(12) . . ?
N2 N1 K1 74.97(9) . . ?
C1 N1 K1 95.54(10) . 7 ?
N2 N1 K1 79.17(9) . 7 ?
K1 N1 K1 92.80(5) . 7 ?
C2 N2 N1 112.52(14) . . ?
C2 N2 K1 168.77(12) . . ?
N1 N2 K1 76.24(9) . . ?
C2 N2 K1 97.20(11) . 7 ?
N1 N2 K1 74.53(9) . 7 ?
K1 N2 K1 91.88(5) . 7 ?
N1 C1 C3 118.60(15) . . ?
N1 C1 P1 114.57(13) . . ?
C3 C1 P1 126.83(13) . . ?
N1 C1 K1 61.14(9) . 7 ?
C3 C1 K1 111.54(10) . 7 ?
P1 C1 K1 93.47(7) . 7 ?
N2 C2 C9 118.38(15) . . ?
N2 C2 P1 114.59(13) . . ?
C9 C2 P1 127.02(13) . . ?
N2 C2 K1 60.19(9) . 7 ?
C9 C2 K1 115.69(10) . 7 ?
P1 C2 K1 90.63(6) . 7 ?
C8 C3 C4 117.99(16) . . ?
C8 C3 C1 120.92(15) . . ?
C4 C3 C1 121.07(15) . . ?
C5 C4 C3 120.55(17) . . ?
C5 C4 H4 119.7 . . ?
C3 C4 H4 119.7 . . ?
C6 C5 C4 120.65(17) . . ?
C6 C5 H5 119.7 . . ?
C4 C5 H5 119.7 . . ?
C5 C6 C7 119.48(17) . . ?
C5 C6 H6 120.3 . . ?
C7 C6 H6 120.3 . . ?
C6 C7 C8 120.19(17) . . ?
C6 C7 H7 119.9 . . ?
C8 C7 H7 119.9 . . ?
C7 C8 C3 121.14(16) . . ?
C7 C8 H8 119.4 . . ?
C3 C8 H8 119.4 . . ?
C10 C9 C14 117.78(16) . . ?
C10 C9 C2 120.94(16) . . ?
C14 C9 C2 121.28(16) . . ?
C11 C10 C9 121.16(17) . . ?
C11 C10 H10 119.4 . . ?
C9 C10 H10 119.4 . . ?
C12 C11 C10 120.30(18) . . ?
C12 C11 K1 74.11(10) . 2_655 ?
C10 C11 K1 84.59(11) . 2_655 ?
C12 C11 H11 119.9 . . ?
C10 C11 H11 119.9 . . ?
K1 C11 H11 111.7 2_655 . ?
C11 C12 C13 119.37(17) . . ?
C11 C12 K1 82.44(11) . 2_655 ?
C13 C12 K1 80.23(11) . 2_655 ?
C11 C12 H12 120.3 . . ?
C13 C12 H12 120.3 . . ?
K1 C12 H12 107.4 2_655 . ?
C14 C13 C12 120.37(18) . . ?
C14 C13 K1 84.71(11) . 2_655 ?
C12 C13 K1 76.06(11) . 2_655 ?
C14 C13 H13 119.8 . . ?
C12 C13 H13 119.8 . . ?
K1 C13 H13 109.6 2_655 . ?
C13 C14 C9 121.02(18) . . ?
C13 C14 H14 119.5 . . ?
C9 C14 H14 119.5 . . ?
O1 C15 C16 108.81(17) . . ?
O1 C15 H15A 109.9 . . ?
C16 C15 H15A 109.9 . . ?
O1 C15 H15B 109.9 . . ?
C16 C15 H15B 109.9 . . ?
H15A C15 H15B 108.3 . . ?
C15 C16 H16A 109.5 . . ?
C15 C16 H16B 109.5 . . ?
H16A C16 H16B 109.5 . . ?
C15 C16 H16C 109.5 . . ?
H16A C16 H16C 109.5 . . ?
H16B C16 H16C 109.5 . . ?
O1 C17 C18 108.98(17) . . ?
O1 C17 H17A 109.9 . . ?
C18 C17 H17A 109.9 . . ?
O1 C17 H17B 109.9 . . ?
C18 C17 H17B 109.9 . . ?
H17A C17 H17B 108.3 . . ?
C17 C18 H18A 109.5 . . ?
C17 C18 H18B 109.5 . . ?
H18A C18 H18B 109.5 . . ?
C17 C18 H18C 109.5 . . ?
H18A C18 H18C 109.5 . . ?
H18B C18 H18C 109.5 . . ?

loop_
_geom_bond_atom_site_label_1
_geom_bond_atom_site_label_2
_geom_bond_distance
_geom_bond_site_symmetry_2
_geom_bond_publ_flag
K1 N2 2.7348(16) . ?
K1 O1 2.7430(14) . ?
K1 N1 2.7504(15) . ?
K1 N1 2.9653(16) 7 ?
K1 N2 3.0220(17) 7 ?
K1 C12 3.3450(18) 2_655 ?
K1 C1 3.3700(17) 7 ?
K1 C13 3.3966(19) 2_655 ?
K1 C11 3.4477(19) 2_655 ?
K1 C2 3.4552(18) 7 ?
K1 K1 4.1418(9) 7 ?
P1 C1 1.7523(18) . ?
P1 C2 1.7523(17) . ?
O1 C15 1.422(2) . ?
O1 C17 1.432(2) . ?
N1 C1 1.340(2) . ?
N1 N2 1.363(2) . ?
N1 K1 2.9653(16) 7 ?
N2 C2 1.339(2) . ?
N2 K1 3.0220(17) 7 ?
C1 C3 1.476(2) . ?
C1 K1 3.3700(17) 7 ?
C2 C9 1.478(2) . ?
C2 K1 3.4552(18) 7 ?
C3 C8 1.394(2) . ?
C3 C4 1.404(2) . ?
C4 C5 1.387(3) . ?
C4 H4 0.9500 . ?
C5 C6 1.382(3) . ?
C5 H5 0.9500 . ?
C6 C7 1.385(3) . ?
C6 H6 0.9500 . ?
C7 C8 1.388(2) . ?
C7 H7 0.9500 . ?
C8 H8 0.9500 . ?
C9 C10 1.393(3) . ?
C9 C14 1.400(2) . ?
C10 C11 1.386(3) . ?
C10 H10 0.9500 . ?
C11 C12 1.384(3) . ?
C11 K1 3.4477(19) 2_655 ?
C11 H11 0.9500 . ?
C12 C13 1.386(3) . ?
C12 K1 3.3450(18) 2_655 ?
C12 H12 0.9500 . ?
C13 C14 1.383(3) . ?
C13 K1 3.3966(19) 2_655 ?
C13 H13 0.9500 . ?
C14 H14 0.9500 . ?
C15 C16 1.506(3) . ?
C15 H15A 0.9900 . ?
C15 H15B 0.9900 . ?
C16 H16A 0.9800 . ?
C16 H16B 0.9800 . ?
C16 H16C 0.9800 . ?
C17 C18 1.501(3) . ?
C17 H17A 0.9900 . ?
C17 H17B 0.9900 . ?
C18 H18A 0.9800 . ?
C18 H18B 0.9800 . ?
C18 H18C 0.9800 . ?

loop_
_geom_torsion_atom_site_label_1
_geom_torsion_atom_site_label_2
_geom_torsion_atom_site_label_3
_geom_torsion_atom_site_label_4
_geom_torsion
_geom_torsion_site_symmetry_1
_geom_torsion_site_symmetry_2
_geom_torsion_site_symmetry_3
_geom_torsion_site_symmetry_4
_geom_torsion_publ_flag
N2 K1 O1 C15 -171.68(13) . . . . ?
N1 K1 O1 C15 -148.83(13) . . . . ?
N1 K1 O1 C15 -54.55(17) 7 . . . ?
N2 K1 O1 C15 -66.37(14) 7 . . . ?
C12 K1 O1 C15 53.04(14) 2_655 . . . ?
C1 K1 O1 C15 -14.71(16) 7 . . . ?
C13 K1 O1 C15 73.37(14) 2_655 . . . ?
C11 K1 O1 C15 55.21(13) 2_655 . . . ?
C2 K1 O1 C15 -46.89(14) 7 . . . ?
K1 K1 O1 C15 -118.83(13) 7 . . . ?
N2 K1 O1 C17 32.31(15) . . . . ?
N1 K1 O1 C17 55.16(14) . . . . ?
N1 K1 O1 C17 149.44(13) 7 . . . ?
N2 K1 O1 C17 137.62(14) 7 . . . ?
C12 K1 O1 C17 -102.96(14) 2_655 . . . ?
C1 K1 O1 C17 -170.72(13) 7 . . . ?
C13 K1 O1 C17 -82.64(15) 2_655 . . . ?
C11 K1 O1 C17 -100.80(14) 2_655 . . . ?
C2 K1 O1 C17 157.10(14) 7 . . . ?
K1 K1 O1 C17 85.17(15) 7 . . . ?
N2 K1 N1 C1 137.4(7) . . . . ?
O1 K1 N1 C1 4.7(7) . . . . ?
N1 K1 N1 C1 -144.6(7) 7 . . . ?
N2 K1 N1 C1 -119.0(7) 7 . . . ?
C12 K1 N1 C1 128.4(6) 2_655 . . . ?
C1 K1 N1 C1 -147.1(7) 7 . . . ?
C13 K1 N1 C1 130.4(7) 2_655 . . . ?
C11 K1 N1 C1 72.6(7) 2_655 . . . ?
C2 K1 N1 C1 -106.2(7) 7 . . . ?
K1 K1 N1 C1 -144.6(7) 7 . . . ?
O1 K1 N1 N2 -132.76(10) . . . . ?
N1 K1 N1 N2 78.00(9) 7 . . . ?
N2 K1 N1 N2 103.60(9) 7 . . . ?
C12 K1 N1 N2 -9.09(16) 2_655 . . . ?
C1 K1 N1 N2 75.49(10) 7 . . . ?
C13 K1 N1 N2 -7.07(12) 2_655 . . . ?
C11 K1 N1 N2 -64.88(15) 2_655 . . . ?
C2 K1 N1 N2 116.35(10) 7 . . . ?
K1 K1 N1 N2 78.00(9) 7 . . . ?
N2 K1 N1 K1 -78.00(9) . . . 7 ?
O1 K1 N1 K1 149.25(4) . . . 7 ?
N1 K1 N1 K1 0.0 7 . . 7 ?
N2 K1 N1 K1 25.60(4) 7 . . 7 ?
C12 K1 N1 K1 -87.08(11) 2_655 . . 7 ?
C1 K1 N1 K1 -2.51(5) 7 . . 7 ?
C13 K1 N1 K1 -85.06(6) 2_655 . . 7 ?
C11 K1 N1 K1 -142.87(10) 2_655 . . 7 ?
C2 K1 N1 K1 38.35(4) 7 . . 7 ?
C1 N1 N2 C2 0.1(2) . . . . ?
K1 N1 N2 C2 172.60(14) . . . . ?
K1 N1 N2 C2 -91.49(13) 7 . . . ?
C1 N1 N2 K1 -172.53(14) . . . . ?
K1 N1 N2 K1 95.90(3) 7 . . . ?
C1 N1 N2 K1 91.57(13) . . . 7 ?
K1 N1 N2 K1 -95.90(4) . . . 7 ?
O1 K1 N2 C2 -89.0(6) . . . . ?
N1 K1 N2 C2 -142.3(7) . . . . ?
N1 K1 N2 C2 118.4(6) 7 . . . ?
N2 K1 N2 C2 144.1(6) 7 . . . ?
C12 K1 N2 C2 32.8(6) 2_655 . . . ?
C1 K1 N2 C2 105.3(6) 7 . . . ?
C13 K1 N2 C2 32.1(6) 2_655 . . . ?
C11 K1 N2 C2 4.7(7) 2_655 . . . ?
C2 K1 N2 C2 146.8(6) 7 . . . ?
K1 K1 N2 C2 144.1(6) 7 . . . ?
O1 K1 N2 N1 53.36(10) . . . . ?
N1 K1 N2 N1 -99.22(9) 7 . . . ?
N2 K1 N2 N1 -73.57(9) 7 . . . ?
C12 K1 N2 N1 175.10(9) 2_655 . . . ?
C1 K1 N2 N1 -112.38(9) 7 . . . ?
C13 K1 N2 N1 174.49(9) 2_655 . . . ?
C11 K1 N2 N1 147.03(9) 2_655 . . . ?
C2 K1 N2 N1 -70.86(10) 7 . . . ?
K1 K1 N2 N1 -73.57(9) 7 . . . ?
O1 K1 N2 K1 126.93(4) . . . 7 ?
N1 K1 N2 K1 73.57(9) . . . 7 ?
N1 K1 N2 K1 -25.64(4) 7 . . 7 ?
N2 K1 N2 K1 0.0 7 . . 7 ?
C12 K1 N2 K1 -111.33(5) 2_655 . . 7 ?
C1 K1 N2 K1 -38.80(4) 7 . . 7 ?
C13 K1 N2 K1 -111.94(4) 2_655 . . 7 ?
C11 K1 N2 K1 -139.39(6) 2_655 . . 7 ?
C2 K1 N2 K1 2.71(5) 7 . . 7 ?
N2 N1 C1 C3 179.26(14) . . . . ?
K1 N1 C1 C3 44.2(7) . . . . ?
K1 N1 C1 C3 -100.20(14) 7 . . . ?
N2 N1 C1 P1 -0.69(19) . . . . ?
K1 N1 C1 P1 -135.7(6) . . . . ?
K1 N1 C1 P1 79.86(11) 7 . . . ?
N2 N1 C1 K1 -80.55(13) . . . 7 ?
K1 N1 C1 K1 144.4(7) . . . 7 ?
C2 P1 C1 N1 0.82(13) . . . . ?
C2 P1 C1 C3 -179.12(15) . . . . ?
C2 P1 C1 K1 60.55(7) . . . 7 ?
N1 N2 C2 C9 -178.84(14) . . . . ?
K1 N2 C2 C9 -38.8(7) . . . . ?
K1 N2 C2 C9 104.97(14) 7 . . . ?
N1 N2 C2 P1 0.6(2) . . . . ?
K1 N2 C2 P1 140.6(6) . . . . ?
K1 N2 C2 P1 -75.62(11) 7 . . . ?
N1 N2 C2 K1 76.19(13) . . . 7 ?
K1 N2 C2 K1 -143.8(6) . . . 7 ?
C1 P1 C2 N2 -0.77(14) . . . . ?
C1 P1 C2 C9 178.58(16) . . . . ?
C1 P1 C2 K1 -57.97(6) . . . 7 ?
N1 C1 C3 C8 175.65(16) . . . . ?
P1 C1 C3 C8 -4.4(2) . . . . ?
K1 C1 C3 C8 107.73(15) 7 . . . ?
N1 C1 C3 C4 -3.1(2) . . . . ?
P1 C1 C3 C4 176.85(13) . . . . ?
K1 C1 C3 C4 -71.02(17) 7 . . . ?
C8 C3 C4 C5 -1.4(3) . . . . ?
C1 C3 C4 C5 177.39(16) . . . . ?
C3 C4 C5 C6 1.1(3) . . . . ?
C4 C5 C6 C7 -0.5(3) . . . . ?
C5 C6 C7 C8 0.2(3) . . . . ?
C6 C7 C8 C3 -0.5(3) . . . . ?
C4 C3 C8 C7 1.1(3) . . . . ?
C1 C3 C8 C7 -177.72(16) . . . . ?
N2 C2 C9 C10 171.05(16) . . . . ?
P1 C2 C9 C10 -8.3(2) . . . . ?
K1 C2 C9 C10 -120.49(15) 7 . . . ?
N2 C2 C9 C14 -8.4(2) . . . . ?
P1 C2 C9 C14 172.24(14) . . . . ?
K1 C2 C9 C14 60.03(19) 7 . . . ?
C14 C9 C10 C11 -0.3(3) . . . . ?
C2 C9 C10 C11 -179.78(16) . . . . ?
C9 C10 C11 C12 0.5(3) . . . . ?
C9 C10 C11 K1 68.56(17) . . . 2_655 ?
C10 C11 C12 C13 -0.5(3) . . . . ?
K1 C11 C12 C13 -74.28(16) 2_655 . . . ?
C10 C11 C12 K1 73.74(17) . . . 2_655 ?
C11 C12 C13 C14 0.3(3) . . . . ?
K1 C12 C13 C14 -75.20(17) 2_655 . . . ?
C11 C12 C13 K1 75.52(16) . . . 2_655 ?
C12 C13 C14 C9 -0.1(3) . . . . ?
K1 C13 C14 C9 -70.55(16) 2_655 . . . ?
C10 C9 C14 C13 0.1(3) . . . . ?
C2 C9 C14 C13 179.57(16) . . . . ?
C17 O1 C15 C16 -175.92(17) . . . . ?
K1 O1 C15 C16 25.3(2) . . . . ?
C15 O1 C17 C18 178.87(18) . . . . ?
K1 O1 C17 C18 -23.4(2) . . . . ?
